data_7110653
loop_
_publ_author_name
'Planas, Jose Giner'
'Hirano, Masafumi'
'Komiya, Sanshiro'

_publ_section_title
;
 Regioselective 1,2-insertion of Ru into the C--S bond in 3-substituted
 thiophenes
;
_journal_issue 18
_journal_name_full 'Chemical Communications'
_journal_page_first 1793
_journal_paper_doi 10.1039/a905748j
_journal_year 1999
_chemical_formula_sum 'C51 H77 B O P4 Ru S'
_chemical_formula_weight 974.00
_space_group_IT_number 14
_symmetry_cell_setting monoclinic
_symmetry_Int_Tables_number 14
_symmetry_space_group_name_Hall '-P 2ybc'
_symmetry_space_group_name_H-M 'P 1 21/c 1'
_audit_creation_date 'Tue Jul  6 08:57:41 1999'
_audit_creation_method 'from TEXRAY.INF file'
_cell_angle_alpha 90
_cell_angle_beta 95.22(3)
_cell_angle_gamma 90
_cell_formula_units_Z 4
_cell_length_a 11.485(5)
_cell_length_b 24.678(5)
_cell_length_c 18.369(4)
_cell_measurement_reflns_used 25
_cell_measurement_temperature 293.2
_cell_measurement_theta_max 15.0
_cell_measurement_theta_min 14.9
_cell_volume 5185(3)
_computing_cell_refinement 'Rigaku/AFC Diffractometer Control'
_computing_data_collection 'Rigaku/AFC Diffractometer Control'
_computing_data_reduction teXsan
_computing_publication_material teXsan
_computing_structure_refinement teXsan
_computing_structure_solution SAPI91
_diffrn_ambient_temperature 293.2
_diffrn_measurement_device_type 'Rigaku AFC7R'
_diffrn_measurement_method \w
_diffrn_orient_matrix_UB_11 -0.02092
_diffrn_orient_matrix_UB_12 -0.01953
_diffrn_orient_matrix_UB_13 -0.04707
_diffrn_orient_matrix_UB_21 -0.00314
_diffrn_orient_matrix_UB_22 0.03533
_diffrn_orient_matrix_UB_23 -0.02677
_diffrn_orient_matrix_UB_31 0.08484
_diffrn_orient_matrix_UB_32 -0.00351
_diffrn_orient_matrix_UB_33 -0.00747
_diffrn_radiation_detector 'scintillation counter'
_diffrn_radiation_monochromator graphite
_diffrn_radiation_source 'Rigaku rotating anode'
_diffrn_radiation_type 'Mo K\a'
_diffrn_radiation_wavelength 0.7107
_diffrn_reflns_av_R_equivalents 0.045
_diffrn_reflns_av_sigmaI/netI 0.084
_diffrn_reflns_limit_h_max 14
_diffrn_reflns_limit_h_min 0
_diffrn_reflns_limit_k_max 32
_diffrn_reflns_limit_k_min 0
_diffrn_reflns_limit_l_max 23
_diffrn_reflns_limit_l_min -23
_diffrn_reflns_number 12457
_diffrn_reflns_reduction_process 'Lp corrections applied'
_diffrn_reflns_theta_max 27.49
_diffrn_reflns_theta_min 2.60
_diffrn_standards_decay_% -0.04
_diffrn_standards_interval_count 150
_diffrn_standards_number 3
_exptl_absorpt_coefficient_mu 0.500
_exptl_absorpt_correction_T_max 0.999
_exptl_absorpt_correction_T_min 0.971
_exptl_absorpt_correction_type psi-scan
_exptl_absorpt_process_details '(North, Phillips & Mathews, 1968)'
_exptl_crystal_colour orange
_exptl_crystal_density_diffrn 1.248
_exptl_crystal_density_method 'not measured'
_exptl_crystal_description prismatic
_exptl_crystal_F_000 2064.00
_exptl_crystal_size_max 1.100
_exptl_crystal_size_mid 0.600
_exptl_crystal_size_min 0.300
_refine_diff_density_max 1.10
_refine_diff_density_min -1.41
_refine_ls_extinction_method none
_refine_ls_goodness_of_fit_ref 1.980
_refine_ls_hydrogen_treatment noref
_refine_ls_matrix_type full
_refine_ls_number_constraints 0
_refine_ls_number_parameters 532
_refine_ls_number_reflns 6755
_refine_ls_number_restraints 0
_refine_ls_R_factor_all 0.0700
_refine_ls_R_factor_gt 0.0700
_refine_ls_shift/su_max 0.5280
_refine_ls_shift/su_mean 0.0090
_refine_ls_structure_factor_coef F
_refine_ls_weighting_scheme unit
_refine_ls_wR_factor_gt 0.0827
_refine_ls_wR_factor_ref 0.0810
_reflns_number_gt 6755
_reflns_number_total 11876
_reflns_observed_criterion >2.0sigma(I)
_cod_data_source_file 905748jsup1.cif
_cod_data_source_block 2
_cod_original_cell_volume 5184(2)
_cod_original_sg_symbol_H-M 'P 21/c       '
_cod_original_formula_sum 'C51 H77 B O P4 S Ru '
_cod_database_code 7110653

loop_
_symmetry_equiv_pos_as_xyz
x,y,z
-x,1/2+y,1/2-z
-x,-y,-z
x,1/2-y,1/2+z

loop_
_atom_site_label
_atom_site_type_symbol
_atom_site_fract_x
_atom_site_fract_y
_atom_site_fract_z
_atom_site_U_iso_or_equiv
_atom_site_adp_type
_atom_site_occupancy
_atom_site_calc_flag
Ru(1) Ru 0.08795(6) 0.09077(3) 0.20582(4) 0.0499(2) Uani 1.00 d
S(1) S 0.0611(2) 0.12252(8) 0.0806(1) 0.0548(6) Uani 1.00 d
P(1) P 0.2034(2) 0.16482(10) 0.2491(1) 0.0672(8) Uani 1.00 d
P(2) P 0.1076(2) 0.06326(10) 0.3277(1) 0.0642(7) Uani 1.00 d
P(3) P 0.2423(2) 0.03224(10) 0.1711(1) 0.0622(7) Uani 1.00 d
P(4) P -0.0320(2) 0.01695(9) 0.1638(1) 0.0599(7) Uani 1.00 d
O(1) O -0.0285(7) 0.1564(3) -0.0640(4) 0.091(3) Uani 1.00 d
C(1) C -0.0480(8) 0.1389(4) 0.2304(4) 0.061(3) Uani 1.00 d
C(2) C -0.1243(9) 0.1721(4) 0.1886(5) 0.072(3) Uani 1.00 d
C(3) C -0.1311(8) 0.1824(4) 0.1111(5) 0.068(3) Uani 1.00 d
C(4) C -0.0580(9) 0.1653(3) 0.0610(5) 0.066(3) Uani 1.00 d
C(5) C 0.1726(8) 0.1682(4) 0.0508(5) 0.074(3) Uani 1.00 d
C(6) C -0.0884(9) 0.1767(4) -0.0191(5) 0.074(3) Uani 1.00 d
C(7) C -0.184(1) 0.2162(5) -0.0418(6) 0.116(5) Uani 1.00 d
C(8) C 0.143(3) 0.2744(7) 0.274(1) 0.30(1) Uani 1.00 d
C(9) C 0.153(1) 0.2326(4) 0.2189(7) 0.102(4) Uani 1.00 d
C(10) C 0.354(1) 0.1662(5) 0.2322(8) 0.126(6) Uani 1.00 d
C(11) C 0.427(1) 0.2152(8) 0.2473(9) 0.164(8) Uani 1.00 d
C(12) C 0.200(1) 0.1663(5) 0.3476(6) 0.115(5) Uani 1.00 d
C(13) C 0.207(1) 0.1106(5) 0.3774(6) 0.120(5) Uani 1.00 d
C(14) C -0.026(1) 0.0620(5) 0.3755(6) 0.105(5) Uani 1.00 d
C(15) C -0.037(2) 0.093(1) 0.435(1) 0.22(1) Uani 1.00 d
C(16) C 0.222(2) -0.0090(5) 0.4336(7) 0.159(7) Uani 1.00 d
C(17) C 0.1692(10) -0.0023(4) 0.3559(6) 0.084(4) Uani 1.00 d
C(18) C 0.381(1) 0.0062(5) 0.0532(6) 0.100(4) Uani 1.00 d
C(19) C 0.2985(9) 0.0458(4) 0.0824(5) 0.078(3) Uani 1.00 d
C(20) C 0.378(1) 0.0194(5) 0.2289(6) 0.094(4) Uani 1.00 d
C(21) C 0.429(1) -0.0370(5) 0.2356(7) 0.107(5) Uani 1.00 d
C(22) C 0.1746(9) -0.0352(4) 0.1520(6) 0.079(3) Uani 1.00 d
C(23) C 0.0532(10) -0.0268(4) 0.1097(6) 0.080(3) Uani 1.00 d
C(24) C -0.089(1) -0.0319(4) 0.2265(6) 0.097(4) Uani 1.00 d
C(25) C -0.158(1) -0.0803(4) 0.1898(7) 0.106(5) Uani 1.00 d
C(26) C -0.270(1) 0.0475(5) 0.1362(8) 0.112(5) Uani 1.00 d
C(27) C -0.1621(9) 0.0297(4) 0.0991(5) 0.077(3) Uani 1.00 d
C(28) C 0.6280(9) 0.3291(4) 0.1067(6) 0.074(3) Uani 1.00 d
C(29) C 0.741(1) 0.3370(4) 0.0947(6) 0.083(4) Uani 1.00 d
C(30) C 0.831(1) 0.3386(5) 0.1525(9) 0.106(5) Uani 1.00 d
C(31) C 0.804(1) 0.3313(5) 0.2237(8) 0.109(5) Uani 1.00 d
C(32) C 0.693(1) 0.3245(5) 0.2371(6) 0.105(5) Uani 1.00 d
C(33) C 0.605(1) 0.3236(5) 0.1799(6) 0.093(4) Uani 1.00 d
C(34) C 0.5120(8) 0.2568(4) 0.0172(5) 0.068(3) Uani 1.00 d
C(35) C 0.5487(9) 0.2159(4) 0.0659(6) 0.083(4) Uani 1.00 d
C(36) C 0.533(1) 0.1613(5) 0.0468(9) 0.111(5) Uani 1.00 d
C(37) C 0.487(1) 0.1462(5) -0.0202(10) 0.115(6) Uani 1.00 d
C(38) C 0.449(1) 0.1848(5) -0.0696(7) 0.106(5) Uani 1.00 d
C(39) C 0.464(1) 0.2388(4) -0.0501(6) 0.092(4) Uani 1.00 d
C(40) C 0.3949(9) 0.3422(4) 0.0636(5) 0.065(3) Uani 1.00 d
C(41) C 0.2926(8) 0.3139(4) 0.0495(5) 0.068(3) Uani 1.00 d
C(42) C 0.1847(9) 0.3334(4) 0.0683(5) 0.075(3) Uani 1.00 d
C(43) C 0.1781(10) 0.3824(5) 0.1040(6) 0.084(4) Uani 1.00 d
C(44) C 0.2802(9) 0.4108(5) 0.1206(6) 0.084(4) Uani 1.00 d
C(45) C 0.3850(9) 0.3909(4) 0.1018(5) 0.076(3) Uani 1.00 d
C(46) C 0.5571(8) 0.3577(4) -0.0319(5) 0.069(3) Uani 1.00 d
C(47) C 0.5247(9) 0.4120(4) -0.0424(5) 0.077(3) Uani 1.00 d
C(48) C 0.559(1) 0.4437(4) -0.0990(7) 0.091(4) Uani 1.00 d
C(49) C 0.628(1) 0.4214(6) -0.1490(7) 0.102(5) Uani 1.00 d
C(50) C 0.662(1) 0.3687(6) -0.1423(6) 0.102(5) Uani 1.00 d
C(51) C 0.628(1) 0.3380(5) -0.0839(6) 0.093(4) Uani 1.00 d
B B 0.521(1) 0.3215(4) 0.0391(6) 0.069(3) Uani 1.00 d
H H 0.0819 0.2741 0.2971 0.2431 Uiso 1.00 d
H(1) H -0.0611 0.1389 0.2820 0.0734 Uiso 1.00 calc
H(2) H -0.1807 0.1916 0.2147 0.0826 Uiso 1.00 calc
H(3) H -0.1981 0.2042 0.0909 0.0792 Uiso 1.00 calc
H(4) H -0.1547 0.2475 -0.0638 0.1210 Uiso 1.00 calc
H(5) H -0.2421 0.1998 -0.0773 0.1210 Uiso 1.00 calc
H(6) H -0.2256 0.2272 -0.0011 0.1210 Uiso 1.00 calc
H(7) H 0.2489 0.1513 0.0573 0.0851 Uiso 1.00 calc
H(8) H 0.1574 0.1773 0.0004 0.0851 Uiso 1.00 calc
H(9) H 0.1766 0.2010 0.0788 0.0851 Uiso 1.00 calc
H(10) H 0.2167 0.2685 0.3109 0.2431 Uiso 1.00 calc
H(11) H 0.1627 0.3104 0.2546 0.2431 Uiso 1.00 calc
H(12) H 0.2020 0.2450 0.1798 0.1114 Uiso 1.00 calc
H(13) H 0.0747 0.2297 0.1931 0.1114 Uiso 1.00 calc
H(14) H 0.3953 0.1370 0.2604 0.1359 Uiso 1.00 calc
H(15) H 0.3610 0.1565 0.1811 0.1359 Uiso 1.00 calc
H(16) H 0.5051 0.2120 0.2352 0.1690 Uiso 1.00 calc
H(17) H 0.3918 0.2457 0.2186 0.1690 Uiso 1.00 calc
H(18) H 0.4275 0.2258 0.2976 0.1690 Uiso 1.00 calc
H(19) H 0.2627 0.1901 0.3694 0.1192 Uiso 1.00 calc
H(20) H 0.1278 0.1836 0.3603 0.1192 Uiso 1.00 calc
H(21) H 0.1970 0.1099 0.4287 0.1209 Uiso 1.00 calc
H(22) H 0.2895 0.0975 0.3745 0.1209 Uiso 1.00 calc
H(23) H -0.0911 0.0662 0.3393 0.1162 Uiso 1.00 calc
H(24) H -0.0327 0.0238 0.3933 0.1162 Uiso 1.00 calc
H(25) H 0.0205 0.0892 0.4724 0.2018 Uiso 1.00 calc
H(26) H -0.0343 0.1323 0.4181 0.2018 Uiso 1.00 calc
H(27) H -0.1137 0.0905 0.4527 0.2018 Uiso 1.00 calc
H(28) H 0.2563 -0.0440 0.4436 0.1576 Uiso 1.00 calc
H(29) H 0.2904 0.0168 0.4418 0.1576 Uiso 1.00 calc
H(30) H 0.1709 -0.0002 0.4678 0.1576 Uiso 1.00 calc
H(31) H 0.1089 -0.0299 0.3484 0.0981 Uiso 1.00 calc
H(32) H 0.2282 -0.0125 0.3225 0.0981 Uiso 1.00 calc
H(33) H 0.3472 -0.0280 0.0477 0.1141 Uiso 1.00 calc
H(34) H 0.4086 0.0177 0.0076 0.1141 Uiso 1.00 calc
H(35) H 0.4513 0.0033 0.0878 0.1141 Uiso 1.00 calc
H(36) H 0.2329 0.0511 0.0454 0.0950 Uiso 1.00 calc
H(37) H 0.3370 0.0824 0.0855 0.0950 Uiso 1.00 calc
H(38) H 0.4363 0.0438 0.2128 0.1095 Uiso 1.00 calc
H(39) H 0.3640 0.0314 0.2782 0.1095 Uiso 1.00 calc
H(40) H 0.3753 -0.0625 0.2524 0.1177 Uiso 1.00 calc
H(41) H 0.4501 -0.0497 0.1884 0.1177 Uiso 1.00 calc
H(42) H 0.4998 -0.0385 0.2683 0.1177 Uiso 1.00 calc
H(43) H 0.2236 -0.0572 0.1239 0.0910 Uiso 1.00 calc
H(44) H 0.1659 -0.0542 0.1969 0.0910 Uiso 1.00 calc
H(45) H 0.0123 -0.0614 0.1009 0.0926 Uiso 1.00 calc
H(46) H 0.0602 -0.0112 0.0623 0.0926 Uiso 1.00 calc
H(47) H -0.0249 -0.0463 0.2590 0.1074 Uiso 1.00 calc
H(48) H -0.1397 -0.0131 0.2582 0.1074 Uiso 1.00 calc
H(49) H -0.2253 -0.0670 0.1584 0.1164 Uiso 1.00 calc
H(50) H -0.1103 -0.1000 0.1582 0.1164 Uiso 1.00 calc
H(51) H -0.1866 -0.1050 0.2234 0.1164 Uiso 1.00 calc
H(52) H -0.2541 0.0804 0.1634 0.1217 Uiso 1.00 calc
H(53) H -0.3366 0.0541 0.1018 0.1217 Uiso 1.00 calc
H(54) H -0.2918 0.0204 0.1700 0.1217 Uiso 1.00 calc
H(55) H -0.1446 0.0571 0.0642 0.0903 Uiso 1.00 calc
H(56) H -0.1819 -0.0029 0.0711 0.0903 Uiso 1.00 calc
H(57) H 0.7588 0.3415 0.0444 0.1000 Uiso 1.00 calc
H(58) H 0.9136 0.3439 0.1433 0.1211 Uiso 1.00 calc
H(59) H 0.8654 0.3323 0.2633 0.1187 Uiso 1.00 calc
H(60) H 0.6755 0.3202 0.2875 0.1221 Uiso 1.00 calc
H(61) H 0.5229 0.3195 0.1906 0.1100 Uiso 1.00 calc
H(62) H 0.5838 0.2259 0.1160 0.0969 Uiso 1.00 calc
H(63) H 0.5577 0.1330 0.0822 0.1234 Uiso 1.00 calc
H(64) H 0.4797 0.1082 -0.0299 0.1278 Uiso 1.00 calc
H(65) H 0.4146 0.1730 -0.1191 0.1271 Uiso 1.00 calc
H(66) H 0.4381 0.2666 -0.0859 0.1096 Uiso 1.00 calc
H(67) H 0.2936 0.2792 0.0242 0.0789 Uiso 1.00 calc
H(68) H 0.1138 0.3121 0.0563 0.0877 Uiso 1.00 calc
H(69) H 0.1035 0.3958 0.1160 0.0982 Uiso 1.00 calc
H(70) H 0.2751 0.4455 0.1450 0.0984 Uiso 1.00 calc
H(71) H 0.4559 0.4117 0.1166 0.0920 Uiso 1.00 calc
H(72) H 0.4734 0.4288 -0.0074 0.0911 Uiso 1.00 calc
H(73) H 0.5364 0.4821 -0.1032 0.1047 Uiso 1.00 calc
H(74) H 0.6505 0.4444 -0.1889 0.1171 Uiso 1.00 calc
H(75) H 0.7119 0.3529 -0.1794 0.1253 Uiso 1.00 calc
H(76) H 0.6546 0.3000 -0.0792 0.1074 Uiso 1.00 calc

loop_
_atom_site_aniso_label
_atom_site_aniso_U_11
_atom_site_aniso_U_22
_atom_site_aniso_U_33
_atom_site_aniso_U_12
_atom_site_aniso_U_13
_atom_site_aniso_U_23
Ru(1) 0.0590(4) 0.0432(3) 0.0480(3) 0.0004(3) 0.0075(3) 0.0006(3)
S(1) 0.064(1) 0.048(1) 0.053(1) 0.0058(10) 0.0101(10) 0.0016(9)
P(1) 0.087(2) 0.051(1) 0.064(1) -0.011(1) 0.012(1) -0.005(1)
P(2) 0.086(2) 0.057(1) 0.050(1) -0.001(1) 0.004(1) 0.000(1)
P(3) 0.067(2) 0.056(1) 0.064(1) 0.008(1) 0.008(1) 0.002(1)
P(4) 0.071(2) 0.051(1) 0.058(1) -0.006(1) 0.007(1) 0.001(1)
O(1) 0.135(7) 0.078(5) 0.061(4) 0.031(4) 0.016(4) 0.003(4)
C(1) 0.065(6) 0.072(6) 0.047(5) -0.002(5) 0.004(4) -0.003(4)
C(2) 0.079(7) 0.074(6) 0.064(6) 0.020(5) 0.022(5) -0.004(5)
C(3) 0.079(7) 0.058(5) 0.069(6) 0.019(5) 0.013(5) 0.006(5)
C(4) 0.094(7) 0.044(5) 0.060(5) 0.013(4) 0.015(5) 0.006(4)
C(5) 0.063(6) 0.095(7) 0.065(6) -0.012(5) 0.005(5) 0.013(5)
C(6) 0.092(8) 0.062(6) 0.070(6) 0.014(5) 0.010(5) 0.012(5)
C(7) 0.14(1) 0.13(1) 0.075(7) 0.071(9) 0.005(7) 0.030(7)
C(8) 0.57(5) 0.09(1) 0.20(2) 0.09(2) -0.09(3) -0.06(1)
C(9) 0.108(9) 0.061(6) 0.13(1) -0.014(6) -0.007(8) -0.003(7)
C(10) 0.11(1) 0.092(9) 0.17(1) -0.024(8) 0.005(10) -0.039(9)
C(11) 0.14(1) 0.22(2) 0.14(1) -0.08(1) 0.02(1) 0.01(1)
C(12) 0.18(1) 0.090(9) 0.070(7) -0.028(9) -0.016(8) -0.014(6)
C(13) 0.21(2) 0.087(8) 0.056(6) -0.031(9) -0.024(8) -0.005(6)
C(14) 0.13(1) 0.13(1) 0.061(6) 0.036(8) 0.013(7) 0.022(7)
C(15) 0.13(2) 0.37(3) 0.15(2) -0.02(2) 0.00(1) -0.11(2)
C(16) 0.28(2) 0.090(9) 0.095(10) 0.02(1) -0.05(1) 0.030(8)
C(17) 0.092(8) 0.088(7) 0.071(6) 0.007(6) -0.001(6) 0.017(6)
C(18) 0.091(8) 0.120(10) 0.090(8) 0.032(7) 0.019(7) -0.004(7)
C(19) 0.079(7) 0.084(7) 0.073(6) 0.012(6) 0.014(5) -0.011(5)
C(20) 0.106(9) 0.093(8) 0.081(7) 0.026(7) -0.010(6) -0.010(6)
C(21) 0.113(10) 0.093(8) 0.111(9) 0.043(7) -0.013(7) 0.004(7)
C(22) 0.076(7) 0.063(6) 0.100(8) 0.015(5) 0.021(6) -0.003(5)
C(23) 0.094(8) 0.059(6) 0.086(7) -0.008(5) 0.007(6) -0.023(5)
C(24) 0.15(1) 0.067(6) 0.072(7) -0.038(7) 0.027(7) 0.001(5)
C(25) 0.14(1) 0.069(7) 0.110(9) -0.035(7) 0.008(8) 0.006(6)
C(26) 0.085(9) 0.098(9) 0.15(1) 0.014(7) 0.000(8) -0.028(8)
C(27) 0.075(7) 0.076(7) 0.078(7) -0.013(5) -0.006(5) 0.003(5)
C(28) 0.084(7) 0.060(6) 0.077(7) 0.003(5) 0.004(6) 0.013(5)
C(29) 0.081(8) 0.074(7) 0.093(8) -0.009(6) 0.004(6) 0.009(6)
C(30) 0.069(8) 0.092(9) 0.15(1) -0.005(6) -0.012(8) 0.005(9)
C(31) 0.10(1) 0.096(9) 0.12(1) 0.008(8) -0.040(9) 0.000(8)
C(32) 0.10(1) 0.13(1) 0.077(8) 0.011(8) -0.021(7) 0.012(7)
C(33) 0.100(9) 0.101(9) 0.077(7) -0.001(7) -0.006(6) 0.016(6)
C(34) 0.070(6) 0.058(5) 0.077(6) 0.006(5) 0.012(5) 0.013(5)
C(35) 0.088(8) 0.068(6) 0.094(8) 0.013(5) 0.013(6) 0.027(6)
C(36) 0.13(1) 0.070(8) 0.14(1) 0.026(8) 0.032(10) 0.041(8)
C(37) 0.13(1) 0.059(7) 0.16(1) 0.007(7) 0.04(1) -0.007(9)
C(38) 0.12(1) 0.077(8) 0.12(1) 0.001(7) 0.004(8) -0.013(8)
C(39) 0.114(10) 0.063(6) 0.095(8) 0.014(6) -0.007(7) 0.006(6)
C(40) 0.079(7) 0.058(5) 0.059(5) 0.001(5) 0.012(5) 0.013(4)
C(41) 0.067(6) 0.062(6) 0.075(6) 0.003(5) 0.010(5) 0.017(5)
C(42) 0.065(6) 0.081(7) 0.077(6) -0.009(5) 0.003(5) 0.019(5)
C(43) 0.083(8) 0.090(8) 0.080(7) 0.016(6) 0.019(6) 0.008(6)
C(44) 0.071(7) 0.092(7) 0.089(7) 0.006(6) 0.012(6) -0.013(6)
C(45) 0.080(7) 0.073(6) 0.075(6) -0.007(5) 0.015(5) -0.005(5)
C(46) 0.069(6) 0.062(6) 0.075(6) 0.004(5) 0.011(5) 0.014(5)
C(47) 0.093(7) 0.063(6) 0.075(6) -0.003(5) 0.009(5) 0.016(5)
C(48) 0.110(9) 0.066(7) 0.096(8) -0.010(6) 0.002(7) 0.025(6)
C(49) 0.11(1) 0.104(10) 0.090(8) -0.019(8) 0.019(7) 0.033(7)
C(50) 0.099(9) 0.12(1) 0.091(8) 0.008(8) 0.036(7) 0.025(8)
C(51) 0.104(9) 0.088(8) 0.092(8) 0.023(7) 0.030(7) 0.024(6)
B 0.095(9) 0.055(6) 0.058(6) 0.000(6) 0.006(6) 0.013(5)

loop_
_atom_type_symbol
_atom_type_description
_atom_type_scat_dispersion_real
_atom_type_scat_dispersion_imag
_atom_type_scat_source
C C 0.003 0.002
;
International Tables for Crystallography
(1992, Vol. C, Tables 4.2.6.8 and 6.1.1.1)
;
H H 0.000 0.000
;
International Tables for Crystallography
(1992, Vol. C, Table 6.1.1.2)
;
O O 0.011 0.006
;
International Tables for Crystallography
(1992, Vol. C, Tables 4.2.6.8 and 6.1.1.1)
;
P P 0.102 0.094
;
International Tables for Crystallography
(1992, Vol. C, Tables 4.2.6.8 and 6.1.1.1)
;
Ru Ru -1.259 0.836
;
International Tables for Crystallography
(1992, Vol. C, Tables 4.2.6.8 and 6.1.1.1)
;
S S 0.125 0.123
;
International Tables for Crystallography
(1992, Vol. C, Tables 4.2.6.8 and 6.1.1.1)
;
B B 0.001 0.001
;
International Tables for Crystallography
(1992, Vol. C, Tables 4.2.6.8 and 6.1.1.1)
;

loop_
_geom_angle_atom_site_label_1
_geom_angle_atom_site_label_2
_geom_angle_atom_site_label_3
_geom_angle
_geom_angle_site_symmetry_1
_geom_angle_site_symmetry_2
_geom_angle_site_symmetry_3
_geom_angle_publ_flag
S(1) Ru(1) P(1) 95.11(9) 1_555 1_555 1_555 yes
S(1) Ru(1) P(2) 177.33(9) 1_555 1_555 1_555 yes
S(1) Ru(1) P(3) 88.61(8) 1_555 1_555 1_555 yes
S(1) Ru(1) P(4) 85.38(8) 1_555 1_555 1_555 yes
S(1) Ru(1) C(1) 89.3(2) 1_555 1_555 1_555 yes
P(1) Ru(1) P(2) 84.23(9) 1_555 1_555 1_555 yes
P(1) Ru(1) P(3) 98.56(10) 1_555 1_555 1_555 yes
P(1) Ru(1) P(4) 178.65(10) 1_555 1_555 1_555 yes
P(1) Ru(1) C(1) 83.8(3) 1_555 1_555 1_555 yes
P(2) Ru(1) P(3) 94.04(9) 1_555 1_555 1_555 yes
P(2) Ru(1) P(4) 95.23(9) 1_555 1_555 1_555 yes
P(2) Ru(1) C(1) 88.0(2) 1_555 1_555 1_555 yes
P(3) Ru(1) P(4) 82.70(9) 1_555 1_555 1_555 yes
P(3) Ru(1) C(1) 177.0(2) 1_555 1_555 1_555 yes
P(4) Ru(1) C(1) 95.0(3) 1_555 1_555 1_555 yes
Ru(1) S(1) C(4) 115.0(3) 1_555 1_555 1_555 yes
Ru(1) S(1) C(5) 116.9(3) 1_555 1_555 1_555 yes
C(4) S(1) C(5) 97.0(5) 1_555 1_555 1_555 yes
Ru(1) P(1) C(9) 116.6(4) 1_555 1_555 1_555 yes
Ru(1) P(1) C(10) 118.8(4) 1_555 1_555 1_555 yes
Ru(1) P(1) C(12) 106.9(4) 1_555 1_555 1_555 yes
C(9) P(1) C(10) 101.8(6) 1_555 1_555 1_555 yes
C(9) P(1) C(12) 105.3(6) 1_555 1_555 1_555 yes
C(10) P(1) C(12) 106.3(7) 1_555 1_555 1_555 yes
Ru(1) P(2) C(13) 107.2(4) 1_555 1_555 1_555 yes
Ru(1) P(2) C(14) 116.8(4) 1_555 1_555 1_555 yes
Ru(1) P(2) C(17) 122.2(4) 1_555 1_555 1_555 yes
C(13) P(2) C(14) 107.3(7) 1_555 1_555 1_555 yes
C(13) P(2) C(17) 102.5(6) 1_555 1_555 1_555 yes
C(14) P(2) C(17) 99.2(5) 1_555 1_555 1_555 yes
Ru(1) P(3) C(19) 116.7(3) 1_555 1_555 1_555 yes
Ru(1) P(3) C(20) 123.7(4) 1_555 1_555 1_555 yes
Ru(1) P(3) C(22) 106.4(3) 1_555 1_555 1_555 yes
C(19) P(3) C(20) 101.5(5) 1_555 1_555 1_555 yes
C(19) P(3) C(22) 99.8(5) 1_555 1_555 1_555 yes
C(20) P(3) C(22) 105.8(5) 1_555 1_555 1_555 yes
Ru(1) P(4) C(23) 108.2(3) 1_555 1_555 1_555 yes
Ru(1) P(4) C(24) 122.1(4) 1_555 1_555 1_555 yes
Ru(1) P(4) C(27) 119.4(3) 1_555 1_555 1_555 yes
C(23) P(4) C(24) 101.1(5) 1_555 1_555 1_555 yes
C(23) P(4) C(27) 101.1(5) 1_555 1_555 1_555 yes
C(24) P(4) C(27) 101.7(5) 1_555 1_555 1_555 yes
Ru(1) C(1) C(2) 132.8(6) 1_555 1_555 1_555 yes
Ru(1) C(1) H(1) 114.0(7) 1_555 1_555 1_555 no
C(2) C(1) H(1) 113.2(9) 1_555 1_555 1_555 no
C(1) C(2) C(3) 129.1(8) 1_555 1_555 1_555 yes
C(1) C(2) H(2) 116.0(9) 1_555 1_555 1_555 no
C(3) C(2) H(2) 114.9(9) 1_555 1_555 1_555 no
C(2) C(3) C(4) 128.9(9) 1_555 1_555 1_555 yes
C(2) C(3) H(3) 116.0(9) 1_555 1_555 1_555 no
C(4) C(3) H(3) 115.1(9) 1_555 1_555 1_555 no
S(1) C(4) C(3) 124.6(7) 1_555 1_555 1_555 yes
S(1) C(4) C(6) 115.0(7) 1_555 1_555 1_555 yes
C(3) C(4) C(6) 119.8(9) 1_555 1_555 1_555 yes
S(1) C(5) H(7) 110.5(8) 1_555 1_555 1_555 no
S(1) C(5) H(8) 111.6(7) 1_555 1_555 1_555 no
S(1) C(5) H(9) 111.3(7) 1_555 1_555 1_555 no
H(7) C(5) H(8) 107.6(9) 1_555 1_555 1_555 no
H(7) C(5) H(9) 107.1(9) 1_555 1_555 1_555 no
H(8) C(5) H(9) 108.5(10) 1_555 1_555 1_555 no
O(1) C(6) C(4) 119.0(9) 1_555 1_555 1_555 yes
O(1) C(6) C(7) 121.2(9) 1_555 1_555 1_555 yes
C(4) C(6) C(7) 119.5(9) 1_555 1_555 1_555 yes
C(6) C(7) H(4) 111(1) 1_555 1_555 1_555 no
C(6) C(7) H(5) 111(1) 1_555 1_555 1_555 no
C(6) C(7) H(6) 111.8(10) 1_555 1_555 1_555 no
H(4) C(7) H(5) 107(1) 1_555 1_555 1_555 no
H(4) C(7) H(6) 108(1) 1_555 1_555 1_555 no
H(5) C(7) H(6) 106(1) 1_555 1_555 1_555 no
C(9) C(8) H 120(2) 1_555 1_555 1_555 yes
C(9) C(8) H(10) 103(1) 1_555 1_555 1_555 no
C(9) C(8) H(11) 109(1) 1_555 1_555 1_555 no
H C(8) H(10) 109(2) 1_555 1_555 1_555 no
H C(8) H(11) 113(2) 1_555 1_555 1_555 no
H(10) C(8) H(11) 96(1) 1_555 1_555 1_555 no
P(1) C(9) C(8) 116(1) 1_555 1_555 1_555 yes
P(1) C(9) H(12) 110.2(10) 1_555 1_555 1_555 no
P(1) C(9) H(13) 109.9(8) 1_555 1_555 1_555 no
C(8) C(9) H(12) 111(1) 1_555 1_555 1_555 no
C(8) C(9) H(13) 102(1) 1_555 1_555 1_555 no
H(12) C(9) H(13) 105(1) 1_555 1_555 1_555 no
P(1) C(10) C(11) 121(1) 1_555 1_555 1_555 yes
P(1) C(10) H(14) 108(1) 1_555 1_555 1_555 no
P(1) C(10) H(15) 108(1) 1_555 1_555 1_555 no
C(11) C(10) H(14) 105(1) 1_555 1_555 1_555 no
C(11) C(10) H(15) 106(1) 1_555 1_555 1_555 no
H(14) C(10) H(15) 104(1) 1_555 1_555 1_555 no
C(10) C(11) H(16) 114(1) 1_555 1_555 1_555 no
C(10) C(11) H(17) 109(1) 1_555 1_555 1_555 no
C(10) C(11) H(18) 111(1) 1_555 1_555 1_555 no
H(16) C(11) H(17) 106(1) 1_555 1_555 1_555 no
H(16) C(11) H(18) 108(1) 1_555 1_555 1_555 no
H(17) C(11) H(18) 105(1) 1_555 1_555 1_555 no
P(1) C(12) C(13) 110.0(8) 1_555 1_555 1_555 yes
P(1) C(12) H(19) 109(1) 1_555 1_555 1_555 no
P(1) C(12) H(20) 110.1(10) 1_555 1_555 1_555 no
C(13) C(12) H(19) 112(1) 1_555 1_555 1_555 no
C(13) C(12) H(20) 109(1) 1_555 1_555 1_555 no
H(19) C(12) H(20) 104(1) 1_555 1_555 1_555 no
P(2) C(13) C(12) 113.5(9) 1_555 1_555 1_555 yes
P(2) C(13) H(21) 110(1) 1_555 1_555 1_555 no
P(2) C(13) H(22) 108.6(9) 1_555 1_555 1_555 no
C(12) C(13) H(21) 111(1) 1_555 1_555 1_555 no
C(12) C(13) H(22) 107(1) 1_555 1_555 1_555 no
H(21) C(13) H(22) 104(1) 1_555 1_555 1_555 no
P(2) C(14) C(15) 120(1) 1_555 1_555 1_555 yes
P(2) C(14) H(23) 108.0(8) 1_555 1_555 1_555 no
P(2) C(14) H(24) 106.6(9) 1_555 1_555 1_555 no
C(15) C(14) H(23) 109(1) 1_555 1_555 1_555 no
C(15) C(14) H(24) 105(1) 1_555 1_555 1_555 no
H(23) C(14) H(24) 106(1) 1_555 1_555 1_555 no
C(14) C(15) H(25) 114(1) 1_555 1_555 1_555 no
C(14) C(15) H(26) 109(1) 1_555 1_555 1_555 no
C(14) C(15) H(27) 112(1) 1_555 1_555 1_555 no
H(25) C(15) H(26) 106(2) 1_555 1_555 1_555 no
H(25) C(15) H(27) 108(2) 1_555 1_555 1_555 no
H(26) C(15) H(27) 103(1) 1_555 1_555 1_555 no
C(17) C(16) H(28) 113(1) 1_555 1_555 1_555 no
C(17) C(16) H(29) 108(1) 1_555 1_555 1_555 no
C(17) C(16) H(30) 112(1) 1_555 1_555 1_555 no
H(28) C(16) H(29) 103(1) 1_555 1_555 1_555 no
H(28) C(16) H(30) 110(1) 1_555 1_555 1_555 no
H(29) C(16) H(30) 106(1) 1_555 1_555 1_555 no
P(2) C(17) C(16) 118.6(9) 1_555 1_555 1_555 yes
P(2) C(17) H(31) 109.1(8) 1_555 1_555 1_555 no
P(2) C(17) H(32) 108.8(8) 1_555 1_555 1_555 no
C(16) C(17) H(31) 106(1) 1_555 1_555 1_555 no
C(16) C(17) H(32) 108(1) 1_555 1_555 1_555 no
H(31) C(17) H(32) 104(1) 1_555 1_555 1_555 no
C(19) C(18) H(33) 111(1) 1_555 1_555 1_555 no
C(19) C(18) H(34) 112(1) 1_555 1_555 1_555 no
C(19) C(18) H(35) 109(1) 1_555 1_555 1_555 no
H(33) C(18) H(34) 109(1) 1_555 1_555 1_555 no
H(33) C(18) H(35) 108(1) 1_555 1_555 1_555 no
H(34) C(18) H(35) 105(1) 1_555 1_555 1_555 no
P(3) C(19) C(18) 118.9(8) 1_555 1_555 1_555 yes
P(3) C(19) H(36) 109.4(8) 1_555 1_555 1_555 no
P(3) C(19) H(37) 107.6(7) 1_555 1_555 1_555 no
C(18) C(19) H(36) 108.1(9) 1_555 1_555 1_555 no
C(18) C(19) H(37) 108.6(10) 1_555 1_555 1_555 no
H(36) C(19) H(37) 103.2(10) 1_555 1_555 1_555 no
P(3) C(20) C(21) 120.8(9) 1_555 1_555 1_555 yes
P(3) C(20) H(38) 107.1(8) 1_555 1_555 1_555 no
P(3) C(20) H(39) 106.7(9) 1_555 1_555 1_555 no
C(21) C(20) H(38) 108(1) 1_555 1_555 1_555 no
C(21) C(20) H(39) 107(1) 1_555 1_555 1_555 no
H(38) C(20) H(39) 105(1) 1_555 1_555 1_555 no
C(20) C(21) H(40) 112(1) 1_555 1_555 1_555 no
C(20) C(21) H(41) 110(1) 1_555 1_555 1_555 no
C(20) C(21) H(42) 112(1) 1_555 1_555 1_555 no
H(40) C(21) H(41) 107(1) 1_555 1_555 1_555 no
H(40) C(21) H(42) 107(1) 1_555 1_555 1_555 no
H(41) C(21) H(42) 105(1) 1_555 1_555 1_555 no
P(3) C(22) C(23) 108.6(6) 1_555 1_555 1_555 yes
P(3) C(22) H(43) 110.6(8) 1_555 1_555 1_555 no
P(3) C(22) H(44) 110.5(8) 1_555 1_555 1_555 no
C(23) C(22) H(43) 110.5(10) 1_555 1_555 1_555 no
C(23) C(22) H(44) 109.4(9) 1_555 1_555 1_555 no
H(43) C(22) H(44) 107.2(9) 1_555 1_555 1_555 no
P(4) C(23) C(22) 108.1(7) 1_555 1_555 1_555 yes
P(4) C(23) H(45) 109.8(8) 1_555 1_555 1_555 no
P(4) C(23) H(46) 110.6(8) 1_555 1_555 1_555 no
C(22) C(23) H(45) 111.3(9) 1_555 1_555 1_555 no
C(22) C(23) H(46) 111.0(10) 1_555 1_555 1_555 no
H(45) C(23) H(46) 106.1(9) 1_555 1_555 1_555 no
P(4) C(24) C(25) 115.5(8) 1_555 1_555 1_555 yes
P(4) C(24) H(47) 109.9(9) 1_555 1_555 1_555 no
P(4) C(24) H(48) 109.3(8) 1_555 1_555 1_555 no
C(25) C(24) H(47) 108.2(10) 1_555 1_555 1_555 no
C(25) C(24) H(48) 107(1) 1_555 1_555 1_555 no
H(47) C(24) H(48) 105.5(10) 1_555 1_555 1_555 no
C(24) C(25) H(49) 110(1) 1_555 1_555 1_555 no
C(24) C(25) H(50) 110(1) 1_555 1_555 1_555 no
C(24) C(25) H(51) 113(1) 1_555 1_555 1_555 no
H(49) C(25) H(50) 106(1) 1_555 1_555 1_555 no
H(49) C(25) H(51) 107(1) 1_555 1_555 1_555 no
H(50) C(25) H(51) 108(1) 1_555 1_555 1_555 no
C(27) C(26) H(52) 110(1) 1_555 1_555 1_555 no
C(27) C(26) H(53) 112(1) 1_555 1_555 1_555 no
C(27) C(26) H(54) 110(1) 1_555 1_555 1_555 no
H(52) C(26) H(53) 107(1) 1_555 1_555 1_555 no
H(52) C(26) H(54) 107(1) 1_555 1_555 1_555 no
H(53) C(26) H(54) 108(1) 1_555 1_555 1_555 no
P(4) C(27) C(26) 113.8(8) 1_555 1_555 1_555 yes
P(4) C(27) H(55) 109.8(8) 1_555 1_555 1_555 no
P(4) C(27) H(56) 109.6(8) 1_555 1_555 1_555 no
C(26) C(27) H(55) 108(1) 1_555 1_555 1_555 no
C(26) C(27) H(56) 108.3(9) 1_555 1_555 1_555 no
H(55) C(27) H(56) 106.3(10) 1_555 1_555 1_555 no
C(29) C(28) C(33) 115(1) 1_555 1_555 1_555 yes
C(29) C(28) B 123.0(10) 1_555 1_555 1_555 yes
C(33) C(28) B 120.9(10) 1_555 1_555 1_555 yes
C(28) C(29) C(30) 121(1) 1_555 1_555 1_555 yes
C(28) C(29) H(57) 117(1) 1_555 1_555 1_555 no
C(30) C(29) H(57) 120(1) 1_555 1_555 1_555 no
C(29) C(30) C(31) 119(1) 1_555 1_555 1_555 yes
C(29) C(30) H(58) 121(1) 1_555 1_555 1_555 no
C(31) C(30) H(58) 119(1) 1_555 1_555 1_555 no
C(30) C(31) C(32) 119(1) 1_555 1_555 1_555 yes
C(30) C(31) H(59) 119(1) 1_555 1_555 1_555 no
C(32) C(31) H(59) 120(1) 1_555 1_555 1_555 no
C(31) C(32) C(33) 120(1) 1_555 1_555 1_555 yes
C(31) C(32) H(60) 117(1) 1_555 1_555 1_555 no
C(33) C(32) H(60) 121(1) 1_555 1_555 1_555 no
C(28) C(33) C(32) 122(1) 1_555 1_555 1_555 yes
C(28) C(33) H(61) 117(1) 1_555 1_555 1_555 no
C(32) C(33) H(61) 119(1) 1_555 1_555 1_555 no
C(35) C(34) C(39) 114.8(9) 1_555 1_555 1_555 yes
C(35) C(34) B 122.2(9) 1_555 1_555 1_555 yes
C(39) C(34) B 123.0(9) 1_555 1_555 1_555 yes
C(34) C(35) C(36) 120(1) 1_555 1_555 1_555 yes
C(34) C(35) H(62) 119(1) 1_555 1_555 1_555 no
C(36) C(35) H(62) 119(1) 1_555 1_555 1_555 no
C(35) C(36) C(37) 121(1) 1_555 1_555 1_555 yes
C(35) C(36) H(63) 119(1) 1_555 1_555 1_555 no
C(37) C(36) H(63) 118(1) 1_555 1_555 1_555 no
C(36) C(37) C(38) 119(1) 1_555 1_555 1_555 yes
C(36) C(37) H(64) 117(1) 1_555 1_555 1_555 no
C(38) C(37) H(64) 123(1) 1_555 1_555 1_555 no
C(37) C(38) C(39) 118(1) 1_555 1_555 1_555 yes
C(37) C(38) H(65) 118(1) 1_555 1_555 1_555 no
C(39) C(38) H(65) 122(1) 1_555 1_555 1_555 no
C(34) C(39) C(38) 124(1) 1_555 1_555 1_555 yes
C(34) C(39) H(66) 116(1) 1_555 1_555 1_555 no
C(38) C(39) H(66) 118(1) 1_555 1_555 1_555 no
C(41) C(40) C(45) 115.0(9) 1_555 1_555 1_555 yes
C(41) C(40) B 123.9(9) 1_555 1_555 1_555 yes
C(45) C(40) B 121.2(9) 1_555 1_555 1_555 yes
C(40) C(41) C(42) 123.0(9) 1_555 1_555 1_555 yes
C(40) C(41) H(67) 119.4(9) 1_555 1_555 1_555 no
C(42) C(41) H(67) 117.5(10) 1_555 1_555 1_555 no
C(41) C(42) C(43) 120.0(10) 1_555 1_555 1_555 yes
C(41) C(42) H(68) 120(1) 1_555 1_555 1_555 no
C(43) C(42) H(68) 119(1) 1_555 1_555 1_555 no
C(42) C(43) C(44) 118.2(10) 1_555 1_555 1_555 yes
C(42) C(43) H(69) 119(1) 1_555 1_555 1_555 no
C(44) C(43) H(69) 122(1) 1_555 1_555 1_555 no
C(43) C(44) C(45) 120(1) 1_555 1_555 1_555 yes
C(43) C(44) H(70) 117(1) 1_555 1_555 1_555 no
C(45) C(44) H(70) 121(1) 1_555 1_555 1_555 no
C(40) C(45) C(44) 123.0(10) 1_555 1_555 1_555 yes
C(40) C(45) H(71) 118(1) 1_555 1_555 1_555 no
C(44) C(45) H(71) 117(1) 1_555 1_555 1_555 no
C(47) C(46) C(51) 113.8(9) 1_555 1_555 1_555 yes
C(47) C(46) B 122.7(9) 1_555 1_555 1_555 yes
C(51) C(46) B 123.3(9) 1_555 1_555 1_555 yes
C(46) C(47) C(48) 123(1) 1_555 1_555 1_555 yes
C(46) C(47) H(72) 118.1(9) 1_555 1_555 1_555 no
C(48) C(47) H(72) 118(1) 1_555 1_555 1_555 no
C(47) C(48) C(49) 119(1) 1_555 1_555 1_555 yes
C(47) C(48) H(73) 120(1) 1_555 1_555 1_555 no
C(49) C(48) H(73) 119(1) 1_555 1_555 1_555 no
C(48) C(49) C(50) 119(1) 1_555 1_555 1_555 yes
C(48) C(49) H(74) 118(1) 1_555 1_555 1_555 no
C(50) C(49) H(74) 121(1) 1_555 1_555 1_555 no
C(49) C(50) C(51) 119(1) 1_555 1_555 1_555 yes
C(49) C(50) H(75) 119(1) 1_555 1_555 1_555 no
C(51) C(50) H(75) 121(1) 1_555 1_555 1_555 no
C(46) C(51) C(50) 123(1) 1_555 1_555 1_555 yes
C(46) C(51) H(76) 117(1) 1_555 1_555 1_555 no
C(50) C(51) H(76) 118(1) 1_555 1_555 1_555 no
C(28) B C(34) 108.6(8) 1_555 1_555 1_555 yes
C(28) B C(40) 111.7(8) 1_555 1_555 1_555 yes
C(28) B C(46) 107.7(8) 1_555 1_555 1_555 yes
C(34) B C(40) 109.1(8) 1_555 1_555 1_555 yes
C(34) B C(46) 110.1(8) 1_555 1_555 1_555 yes
C(40) B C(46) 109.7(8) 1_555 1_555 1_555 yes

loop_
_geom_bond_atom_site_label_1
_geom_bond_atom_site_label_2
_geom_bond_distance
_geom_bond_site_symmetry_1
_geom_bond_site_symmetry_2
_geom_bond_publ_flag
Ru(1) S(1) 2.423(2) 1_555 1_555 yes
Ru(1) P(1) 2.353(3) 1_555 1_555 yes
Ru(1) P(2) 2.330(2) 1_555 1_555 yes
Ru(1) P(3) 2.417(3) 1_555 1_555 yes
Ru(1) P(4) 2.370(3) 1_555 1_555 yes
Ru(1) C(1) 2.044(9) 1_555 1_555 yes
S(1) C(4) 1.739(9) 1_555 1_555 yes
S(1) C(5) 1.825(9) 1_555 1_555 yes
P(1) C(9) 1.83(1) 1_555 1_555 yes
P(1) C(10) 1.79(1) 1_555 1_555 yes
P(1) C(12) 1.81(1) 1_555 1_555 yes
P(2) C(13) 1.82(1) 1_555 1_555 yes
P(2) C(14) 1.83(1) 1_555 1_555 yes
P(2) C(17) 1.82(1) 1_555 1_555 yes
P(3) C(19) 1.84(1) 1_555 1_555 yes
P(3) C(20) 1.83(1) 1_555 1_555 yes
P(3) C(22) 1.86(1) 1_555 1_555 yes
P(4) C(23) 1.81(1) 1_555 1_555 yes
P(4) C(24) 1.826(10) 1_555 1_555 yes
P(4) C(27) 1.85(1) 1_555 1_555 yes
O(1) C(6) 1.23(1) 1_555 1_555 yes
C(1) C(2) 1.38(1) 1_555 1_555 yes
C(1) H(1) 0.973 1_555 1_555 no
C(2) C(3) 1.44(1) 1_555 1_555 yes
C(2) H(2) 0.970 1_555 1_555 no
C(3) C(4) 1.37(1) 1_555 1_555 yes
C(3) H(3) 0.984 1_555 1_555 no
C(4) C(6) 1.51(1) 1_555 1_555 yes
C(5) H(7) 0.970 1_555 1_555 no
C(5) H(8) 0.953 1_555 1_555 no
C(5) H(9) 0.959 1_555 1_555 no
C(6) C(7) 1.50(1) 1_555 1_555 yes
C(7) H(4) 0.948 1_555 1_555 no
C(7) H(5) 0.976 1_555 1_555 no
C(7) H(6) 0.965 1_555 1_555 no
C(8) C(9) 1.48(2) 1_555 1_555 yes
C(8) H 0.833 1_555 1_555 yes
C(8) H(10) 1.057 1_555 1_555 no
C(8) H(11) 1.019 1_555 1_555 no
C(9) H(12) 0.974 1_555 1_555 no
C(9) H(13) 0.981 1_555 1_555 no
C(10) C(11) 1.48(2) 1_555 1_555 yes
C(10) H(14) 0.980 1_555 1_555 no
C(10) H(15) 0.982 1_555 1_555 no
C(11) H(16) 0.950 1_555 1_555 no
C(11) H(17) 0.986 1_555 1_555 no
C(11) H(18) 0.959 1_555 1_555 no
C(12) C(13) 1.48(2) 1_555 1_555 yes
C(12) H(19) 0.986 1_555 1_555 no
C(12) H(20) 0.976 1_555 1_555 no
C(13) H(21) 0.961 1_555 1_555 no
C(13) H(22) 1.003 1_555 1_555 no
C(14) C(15) 1.36(2) 1_555 1_555 yes
C(14) H(23) 0.956 1_555 1_555 no
C(14) H(24) 0.985 1_555 1_555 no
C(15) H(25) 0.936 1_555 1_555 no
C(15) H(26) 0.993 1_555 1_555 no
C(15) H(27) 0.978 1_555 1_555 no
C(16) C(17) 1.51(2) 1_555 1_555 yes
C(16) H(28) 0.960 1_555 1_555 no
C(16) H(29) 1.009 1_555 1_555 no
C(16) H(30) 0.925 1_555 1_555 no
C(17) H(31) 0.975 1_555 1_555 no
C(17) H(32) 0.986 1_555 1_555 no
C(18) C(19) 1.49(1) 1_555 1_555 yes
C(18) H(33) 0.928 1_555 1_555 no
C(18) H(34) 0.967 1_555 1_555 no
C(18) H(35) 0.987 1_555 1_555 no
C(19) H(36) 0.975 1_555 1_555 no
C(19) H(37) 1.005 1_555 1_555 no
C(20) C(21) 1.51(1) 1_555 1_555 yes
C(20) H(38) 0.971 1_555 1_555 no
C(20) H(39) 0.978 1_555 1_555 no
C(21) H(40) 0.951 1_555 1_555 no
C(21) H(41) 0.977 1_555 1_555 no
C(21) H(42) 0.968 1_555 1_555 no
C(22) C(23) 1.55(1) 1_555 1_555 yes
C(22) H(43) 0.962 1_555 1_555 no
C(22) H(44) 0.964 1_555 1_555 no
C(23) H(45) 0.978 1_555 1_555 no
C(23) H(46) 0.963 1_555 1_555 no
C(24) C(25) 1.56(1) 1_555 1_555 yes
C(24) H(47) 0.969 1_555 1_555 no
C(24) H(48) 0.980 1_555 1_555 no
C(25) H(49) 0.976 1_555 1_555 no
C(25) H(50) 0.966 1_555 1_555 no
C(25) H(51) 0.948 1_555 1_555 no
C(26) C(27) 1.53(2) 1_555 1_555 yes
C(26) H(52) 0.963 1_555 1_555 no
C(26) H(53) 0.956 1_555 1_555 no
C(26) H(54) 0.961 1_555 1_555 no
C(27) H(55) 0.967 1_555 1_555 no
C(27) H(56) 0.971 1_555 1_555 no
C(28) C(29) 1.35(1) 1_555 1_555 yes
C(28) C(33) 1.40(1) 1_555 1_555 yes
C(28) B 1.67(2) 1_555 1_555 yes
C(29) C(30) 1.42(2) 1_555 1_555 yes
C(29) H(57) 0.970 1_555 1_555 no
C(30) C(31) 1.38(2) 1_555 1_555 yes
C(30) H(58) 0.987 1_555 1_555 no
C(31) C(32) 1.33(2) 1_555 1_555 yes
C(31) H(59) 0.967 1_555 1_555 no
C(32) C(33) 1.38(1) 1_555 1_555 yes
C(32) H(60) 0.969 1_555 1_555 no
C(33) H(61) 0.987 1_555 1_555 no
C(34) C(35) 1.39(1) 1_555 1_555 yes
C(34) C(39) 1.38(1) 1_555 1_555 yes
C(34) B 1.65(1) 1_555 1_555 yes
C(35) C(36) 1.40(2) 1_555 1_555 yes
C(35) H(62) 0.999 1_555 1_555 no
C(36) C(37) 1.35(2) 1_555 1_555 yes
C(36) H(63) 0.978 1_555 1_555 no
C(37) C(38) 1.36(2) 1_555 1_555 yes
C(37) H(64) 0.956 1_555 1_555 no
C(38) C(39) 1.38(1) 1_555 1_555 yes
C(38) H(65) 1.003 1_555 1_555 no
C(39) H(66) 0.975 1_555 1_555 no
C(40) C(41) 1.37(1) 1_555 1_555 yes
C(40) C(45) 1.40(1) 1_555 1_555 yes
C(40) B 1.64(2) 1_555 1_555 yes
C(41) C(42) 1.40(1) 1_555 1_555 yes
C(41) H(67) 0.976 1_555 1_555 no
C(42) C(43) 1.38(1) 1_555 1_555 yes
C(42) H(68) 0.975 1_555 1_555 no
C(43) C(44) 1.38(1) 1_555 1_555 yes
C(43) H(69) 0.965 1_555 1_555 no
C(44) C(45) 1.37(1) 1_555 1_555 yes
C(44) H(70) 0.971 1_555 1_555 no
C(45) H(71) 0.979 1_555 1_555 no
C(46) C(47) 1.40(1) 1_555 1_555 yes
C(46) C(51) 1.40(1) 1_555 1_555 yes
C(46) B 1.66(1) 1_555 1_555 yes
C(47) C(48) 1.38(1) 1_555 1_555 yes
C(47) H(72) 1.000 1_555 1_555 no
C(48) C(49) 1.38(2) 1_555 1_555 yes
C(48) H(73) 0.984 1_555 1_555 no
C(49) C(50) 1.36(2) 1_555 1_555 yes
C(49) H(74) 0.980 1_555 1_555 no
C(50) C(51) 1.40(1) 1_555 1_555 yes
C(50) H(75) 1.007 1_555 1_555 no
C(51) H(76) 0.986 1_555 1_555 no
